data_2001295
loop_
_publ_author_name
'Mu\~noz, M. C.'
'L\'azaro, J. M.'
'Faus, J.'
'Julve, M.'

_publ_section_title
;
 Structures of bis(di-2-pyridylamine)dinitratocopper(II) and
 bis(acetato)bis(di-2-pyridylamine)copper(II) monohydrate
;
_journal_issue 10
_journal_name_full 'Acta Crystallographica Section C'
_journal_page_first 1756
_journal_page_last 1761
_journal_paper_doi 10.1107/S0108270193002859
_journal_volume 49
_journal_year 1993
_chemical_formula_sum 'C20 H18 Cu N8 O6'
_chemical_formula_weight 529.96
_space_group_IT_number 2
_symmetry_cell_setting monoclinic
_symmetry_space_group_name_Hall '-P 1'
_symmetry_space_group_name_H-M 'P -1'
_atom_type_scat_source IntTabIV
_cell_angle_alpha 90.
_cell_angle_beta 94.18(3)
_cell_angle_gamma 90.
_cell_formula_units_Z 2
_cell_length_a 7.607(2)
_cell_length_b 17.091(4)
_cell_length_c 8.416(2)
_cell_measurement_reflns_used 25
_cell_measurement_temperature 293
_cell_measurement_theta_max 18
_cell_measurement_theta_min 12
_cell_volume 1091.3(5)
_diffrn_measurement_device 'Enraf-Nonius CAD-4'
_diffrn_measurement_method \w/2\q
_diffrn_radiation_type 'Mo K\a'
_diffrn_radiation_wavelength 0.71069
_diffrn_reflns_av_R_equivalents 0.03
_diffrn_reflns_limit_h_max 9
_diffrn_reflns_limit_h_min 0
_diffrn_reflns_limit_k_max 10
_diffrn_reflns_limit_k_min 0
_diffrn_reflns_limit_l_max 21
_diffrn_reflns_limit_l_min -21
_diffrn_reflns_number 4470
_diffrn_reflns_theta_max 26
_diffrn_standards_decay_% 0
_diffrn_standards_interval_time 120
_diffrn_standards_number 3
_exptl_absorpt_coefficient_mu 1.041
_exptl_absorpt_correction_T_max 0.99
_exptl_absorpt_correction_T_min 0.95
_exptl_absorpt_correction_type empirical
_exptl_crystal_colour 'Dark green'
_exptl_crystal_density_diffrn 1.59
_exptl_crystal_description Cubic
_exptl_crystal_size_max 0.3
_exptl_crystal_size_mid 0.3
_exptl_crystal_size_min 0.2
_refine_diff_density_max 0.58
_refine_diff_density_min -0.59
_refine_ls_hydrogen_treatment 'riding model for H atoms'
_refine_ls_number_parameters 196
_refine_ls_number_reflns 2614
_refine_ls_R_factor_obs 0.0426
_refine_ls_shift/esd_max 0.1
_refine_ls_structure_factor_coef F
_refine_ls_weighting_scheme unit
_refine_ls_wR_factor_obs 0.0426
_reflns_number_observed 2614
_reflns_number_total 3616
_reflns_observed_criterion I>3\s(I)
_cod_data_source_file al1036.cif
_cod_data_source_block al1036_structure_1_of_2
_cod_original_cell_volume 1091.37
_cod_original_sg_symbol_Hall '-P 2yab'
_cod_original_sg_symbol_H-M 'P 1 21/a 1'
_cod_original_formula_sum 'C20 H18 Cu1 N8 O6'
_cod_database_code 2001295

loop_
_symmetry_equiv_pos_as_xyz
x,y,z
-x,-y,-z

loop_
_atom_site_label
_atom_site_fract_x
_atom_site_fract_y
_atom_site_fract_z
_atom_site_U_iso_or_equiv
Cu .0 .0 .0 .0287(2)
N(1) .0902(3) .07650(10) .1665(3) .0288(13)
C(1) .0500(5) .0701(2) .3212(4) .0370(19)
C(2) .0811(6) .1273(2) .4315(4) .048(2)
C(3) .1603(6) .1956(2) .3850(4) .052(2)
C(4) .2087(5) .2030(2) .2330(4) .041(2)
C(5) .1756(4) .1412(2) .1256(3) .0295(15)
N(2) .2377(4) .14630(10) -.0235(3) .0349(14)
C(6) .2986(4) .0854(2) -.1120(3) .0300(16)
C(7) .4264(5) .1006(2) -.2188(4) .0395(18)
C(8) .4999(5) .0398(3) -.2941(4) .046(2)
C(9) .4468(5) -.0368(2) -.2624(4) .045(2)
C(10) .3163(5) -.0464(2) -.1635(4) .039(2)
N(3) .2359(3) .01320(10) -.0913(3) .0293(14)
N(4) .1507(4) -.1673(2) .1839(3) .0372(16)
O(1) .1653(4) -.19360(10) .0475(3) .0574(16)
O(2) .1823(5) -.2093(2) .2981(3) .0835(19)
O(3) .1063(3) -.09780(10) .2020(3) .0422(13)
H(1) -.012(4) .0249(17) .349(3) ?
H(2) .267(5) .193(2) -.055(5) ?
H(2') .044(6) .114(2) .527(5) ?
H(3) .187(5) .235(2) .459(4) ?
H(4) .277(4) .246(2) .200(4) ?
H(7) .469(5) .153(2) -.223(4) ?
H(8) .591(5) .049(2) -.369(4) ?
H(9) .499(5) -.081(2) -.317(4) ?
H(10) .274(5) -.096(2) -.136(4) ?

loop_
_geom_angle_atom_site_label_1
_geom_angle_atom_site_label_2
_geom_angle_atom_site_label_3
_geom_angle_site_symmetry_1
_geom_angle_site_symmetry_2
_geom_angle_site_symmetry_3
_geom_angle
_geom_angle_publ_flag
N(1) Cu N(3) . . . 85.60(10) yes
N(1) Cu N(3) . . 2_555 94.40(10) yes
N(1) Cu O(3) . . . 83.20(10) yes
N(3) Cu O(3) . . . 94.70(10) yes
N(1) C(1) C(2) . . . 123.7(3) no
C(1) C(2) C(3) . . . 118.2(3) no
C(2) C(3) C(4) . . . 119.7(3) no
C(3) C(4) C(5) . . . 119.2(3) no
C(4) C(5) N(1) . . . 121.6(3) no
C(5) N(1) C(1) . . . 117.3(3) no
N(1) C(5) N(2) . . . 119.5(3) no
N(2) C(5) C(4) . . . 118.8(3) no
C(5) N(2) C(6) . . . 126.5(3) no
N(2) C(6) N(3) . . . 119.2(3) no
N(2) C(6) C(7) . . . 119.0(3) no
Cu O(3) N(4) . . . 129.5(2) yes
O(1) N(4) O(3) . . . 119.9(3) yes
O(2) N(4) O(3) . . . 120.6(3) yes
O(1) N(4) O(2) . . . 119.5(3) yes
C(6) C(7) C(8) . . . 119.3(3) no
C(7) C(8) C(9) . . . 119.5(3) no
C(8) C(9) C(10) . . . 117.7(3) no
C(9) C(10) N(3) . . . 124.1(3) no
C(10) N(3) C(6) . . . 117.3(3) no
N(3) C(6) C(7) . . . 121.7(3) no
Cu N(1) C(5) . . . 120.5(2) no
Cu N(1) C(1) . . . 121.8(2) no
Cu N(3) C(6) . . . 119.2(2) no
Cu N(3) C(10) . . . 122.0(2) no

loop_
_geom_bond_atom_site_label_1
_geom_bond_atom_site_label_2
_geom_bond_distance
_geom_bond_publ_flag
Cu N(1) 2.002(2) yes
Cu N(3) 2.016(2) yes
Cu O(3) 2.477(2) yes
N(1) C(1) 1.364(4) no
C(1) C(2) 1.357(4) no
C(2) C(3) 1.383(5) no
C(4) C(5) 1.401(4) no
C(5) N(1) 1.339(4) no
C(5) N(2) 1.376(4) no
N(4) O(1) 1.246(3) yes
N(4) O(2) 1.209(3) yes
N(4) O(3) 1.248(3) yes
N(2) C(6) 1.380(4) no
C(6) C(7) 1.396(4) no
C(7) C(8) 1.358(5) no
C(9) C(10) 1.351(5) no
C(10) N(3) 1.355(4) no
N(3) C(6) 1.339(4) no
